data_1559602
loop_
_publ_author_name
'Bayer, Uwe'
'Werner, Daniel'
'Berkefeld, Andreas'
'Maichle-M\"ossmer, C\"acilia'
'Anwander, Reiner'

_publ_section_title
;
 Cerium-quinone redox couples put under scrutiny.
;
_journal_issue 4
_journal_name_full 'Chemical science'
_journal_page_first 1343
_journal_page_last 1351
_journal_paper_doi 10.1039/d0sc04489j
_journal_volume 12
_journal_year 2020
_chemical_formula_sum 'C72 H140 Ce2 O12 Si4'
_chemical_formula_weight 1590.43
_chemical_properties_physical Air-sensitive,Moisture-sensitive
_space_group_crystal_system monoclinic
_space_group_IT_number 14
_space_group_name_Hall '-P 2yn'
_space_group_name_H-M_alt 'P 1 21/n 1'
_atom_sites_solution_hydrogens geom
_audit_creation_method SHELXL-2014/7
_audit_update_record
;
2020-08-10 deposited with the CCDC.	2020-11-23 downloaded from the CCDC.
;
_cell_angle_alpha 90
_cell_angle_beta 96.250(11)
_cell_angle_gamma 90
_cell_formula_units_Z 2
_cell_length_a 11.29(4)
_cell_length_b 22.03(7)
_cell_length_c 17.25(7)
_cell_measurement_reflns_used 1193
_cell_measurement_temperature 100(2)
_cell_measurement_theta_max 23.166
_cell_measurement_theta_min 1.523
_cell_volume 4265(3)
_computing_cell_refinement 'SAINT V8.37A (Bruker AXS Inc., 2015)'
_computing_data_collection 'APEX3 v2016.5-0 (Bruker AXS)'
_computing_data_reduction 'SAINT V8.37A (Bruker AXS Inc., 2015)'
_computing_structure_refinement 'SHELXL-2014/7 (Sheldrick, 2014)'
_computing_structure_solution 'XT, VERSION 2014/5,SHELXS-13 (Sheldrick 2008)'
_diffrn_ambient_temperature 100(2)
_diffrn_measured_fraction_theta_full 1.000
_diffrn_measured_fraction_theta_max 1.000
_diffrn_measurement_device_type 'Bruker APEX II DUO'
_diffrn_measurement_method 'omega scans'
_diffrn_radiation_type MoK\a
_diffrn_radiation_wavelength 0.71073
_diffrn_reflns_av_unetI/netI 0.0556
_diffrn_reflns_Laue_measured_fraction_full 1.000
_diffrn_reflns_Laue_measured_fraction_max 1.000
_diffrn_reflns_limit_h_max 14
_diffrn_reflns_limit_h_min -14
_diffrn_reflns_limit_k_max 28
_diffrn_reflns_limit_k_min 0
_diffrn_reflns_limit_l_max 22
_diffrn_reflns_limit_l_min 0
_diffrn_reflns_number 9414
_diffrn_reflns_point_group_measured_fraction_full 1.000
_diffrn_reflns_point_group_measured_fraction_max 1.000
_diffrn_reflns_theta_full 25.242
_diffrn_reflns_theta_max 27.103
_diffrn_reflns_theta_min 1.505
_diffrn_source 'ImuS-focus sealed tube'
_exptl_absorpt_coefficient_mu 1.160
_exptl_absorpt_correction_T_max 0.7458
_exptl_absorpt_correction_T_min 0.4750
_exptl_absorpt_correction_type empirical
_exptl_absorpt_process_details twinabs
_exptl_crystal_colour blue
_exptl_crystal_density_diffrn 1.238
_exptl_crystal_description plate
_exptl_crystal_F_000 1680
_exptl_crystal_size_max 0.209
_exptl_crystal_size_mid 0.110
_exptl_crystal_size_min 0.076
_refine_diff_density_max 1.601
_refine_diff_density_min -0.591
_refine_diff_density_rms 0.110
_refine_ls_extinction_method none
_refine_ls_goodness_of_fit_ref 1.100
_refine_ls_hydrogen_treatment constr
_refine_ls_matrix_type full
_refine_ls_number_parameters 423
_refine_ls_number_reflns 9414
_refine_ls_number_restraints 0
_refine_ls_restrained_S_all 1.100
_refine_ls_R_factor_all 0.0723
_refine_ls_R_factor_gt 0.0502
_refine_ls_shift/su_max 0.001
_refine_ls_shift/su_mean 0.000
_refine_ls_structure_factor_coef Fsqd
_refine_ls_weighting_details 'w=1/[\s^2^(Fo^2^)+(0.0194P)^2^+11.4454P] where P=(Fo^2^+2Fc^2^)/3'
_refine_ls_weighting_scheme calc
_refine_ls_wR_factor_gt 0.0878
_refine_ls_wR_factor_ref 0.0960
_reflns_Friedel_coverage 0.000
_reflns_number_gt 7413
_reflns_number_total 9414
_reflns_threshold_expression 'I > 2\s(I)'
_cod_data_source_file d0sc04489j2.cif
_cod_data_source_block 9_mo_UB103_0m_5_pl
_cod_depositor_comments
;Adding full bibliography for 1559596--1559611.cif.

 Adding full bibliography for 1559596--1559611.cif.
;
_cod_original_cell_volume 4265(27)
_cod_original_sg_symbol_H-M 'P 21/n'
_cod_database_code 1559602
_shelx_shelxl_version_number 2014/7
_shelx_space_group_comment
;
The symmetry employed for this shelxl refinement is uniquely defined
by the following loop, which should always be used as a source of
symmetry information in preference to the above space-group names.
They are only intended as comments.
;
_shelx_estimated_absorpt_t_min 0.793
_shelx_estimated_absorpt_t_max 0.917

loop_
_space_group_symop_operation_xyz
'x, y, z'
'-x+1/2, y+1/2, -z+1/2'
'-x, -y, -z'
'x-1/2, -y-1/2, z-1/2'

loop_
_atom_site_label
_atom_site_type_symbol
_atom_site_fract_x
_atom_site_fract_y
_atom_site_fract_z
_atom_site_U_iso_or_equiv
_atom_site_adp_type
_atom_site_occupancy
_atom_site_site_symmetry_order
_atom_site_calc_flag
_atom_site_refinement_flags_posn
_atom_site_refinement_flags_adp
_atom_site_refinement_flags_occupancy
_atom_site_disorder_assembly
_atom_site_disorder_group
C1 C 0.0004(3) 0.41359(16) 0.0493(2) 0.0208(8) Uani 1 1 d . . . . .
O1 O 0.0814(2) 0.38852(12) 0.09908(16) 0.0239(6) Uani 1 1 d . . . . .
C2 C -0.0752(3) 0.46191(17) 0.0741(2) 0.0213(8) Uani 1 1 d . . . . .
O2 O -0.2271(2) 0.50698(12) -0.11469(16) 0.0253(6) Uani 1 1 d . . . . .
C3 C -0.1540(3) 0.49258(17) 0.0192(2) 0.0217(9) Uani 1 1 d . . . . .
O3 O 0.2452(3) 0.42247(13) 0.31397(17) 0.0294(7) Uani 1 1 d . . . . .
C4 C -0.1599(3) 0.47598(17) -0.0624(2) 0.0206(8) Uani 1 1 d . . . . .
O4 O 0.4069(2) 0.33615(13) 0.16714(17) 0.0289(7) Uani 1 1 d . . . . .
C5 C -0.0977(3) 0.42167(17) -0.0854(2) 0.0223(9) Uani 1 1 d . . . . .
O5 O 0.4462(2) 0.47522(12) 0.21369(17) 0.0255(6) Uani 1 1 d . . . . .
C9 C -0.1210(4) 0.3998(2) -0.1691(2) 0.0329(10) Uani 1 1 d . . . . .
H9A H -0.1764 0.4276 -0.1989 0.049 Uiso 1 1 calc R U . . .
H9B H -0.1559 0.3590 -0.1700 0.049 Uiso 1 1 calc R U . . .
H9C H -0.0458 0.3985 -0.1926 0.049 Uiso 1 1 calc R U . . .
C8 C 0.0423(4) 0.33251(19) -0.0508(3) 0.0323(10) Uani 1 1 d . . . . .
H8A H -0.0172 0.3019 -0.0694 0.048 Uiso 1 1 calc R U . . .
H8B H 0.0906 0.3173 -0.0043 0.048 Uiso 1 1 calc R U . . .
H8C H 0.0938 0.3409 -0.0917 0.048 Uiso 1 1 calc R U . . .
C7 C -0.0635(4) 0.4734(2) 0.1615(2) 0.0295(10) Uani 1 1 d . . . . .
H7A H -0.1056 0.5109 0.1720 0.044 Uiso 1 1 calc R U . . .
H7B H 0.0209 0.4774 0.1811 0.044 Uiso 1 1 calc R U . . .
H7C H -0.0983 0.4394 0.1876 0.044 Uiso 1 1 calc R U . . .
C11 C 0.0672(4) 0.4464(2) 0.4179(3) 0.0318(10) Uani 1 1 d . . . . .
H11 H 0.0594 0.4512 0.4748 0.038 Uiso 1 1 calc R U . . .
C10 C -0.2399(4) 0.54247(19) 0.0389(3) 0.0289(10) Uani 1 1 d . . . . .
H10A H -0.2347 0.5768 0.0033 0.043 Uiso 1 1 calc R U . . .
H10B H -0.2187 0.5560 0.0927 0.043 Uiso 1 1 calc R U . . .
H10C H -0.3215 0.5266 0.0332 0.043 Uiso 1 1 calc R U . . .
C12 C -0.0022(4) 0.3882(2) 0.3882(3) 0.0410(12) Uani 1 1 d . . . . .
H12A H 0.0318 0.3528 0.4170 0.061 Uiso 1 1 calc R U . . .
H12B H 0.0045 0.3828 0.3324 0.061 Uiso 1 1 calc R U . . .
H12C H -0.0863 0.3924 0.3964 0.061 Uiso 1 1 calc R U . . .
C13 C 0.0114(4) 0.5031(2) 0.3744(3) 0.0377(11) Uani 1 1 d . . . . .
H13A H 0.0486 0.5399 0.3977 0.056 Uiso 1 1 calc R U . . .
H13B H -0.0744 0.5041 0.3787 0.056 Uiso 1 1 calc R U . . .
H13C H 0.0248 0.5010 0.3192 0.056 Uiso 1 1 calc R U . . .
C14 C 0.3206(4) 0.51071(19) 0.4372(2) 0.0277(9) Uani 1 1 d . . . . .
H14 H 0.4050 0.4982 0.4528 0.033 Uiso 1 1 calc R U . . .
C15 C 0.3234(4) 0.55658(19) 0.3698(3) 0.0310(10) Uani 1 1 d . . . . .
H15A H 0.3562 0.5369 0.3259 0.047 Uiso 1 1 calc R U . . .
H15B H 0.3734 0.5913 0.3875 0.047 Uiso 1 1 calc R U . . .
H15C H 0.2422 0.5707 0.3531 0.047 Uiso 1 1 calc R U . . .
C16 C 0.2768(4) 0.5423(2) 0.5091(3) 0.0356(11) Uani 1 1 d . . . . .
H16A H 0.2813 0.5137 0.5528 0.053 Uiso 1 1 calc R U . . .
H16B H 0.1942 0.5556 0.4963 0.053 Uiso 1 1 calc R U . . .
H16C H 0.3273 0.5776 0.5236 0.053 Uiso 1 1 calc R U . . .
C27 C 0.3237(5) 0.2028(3) 0.0941(3) 0.0578(16) Uani 1 1 d . . . . .
H27A H 0.3523 0.1781 0.1397 0.087 Uiso 1 1 calc R U . . .
H27B H 0.2838 0.1766 0.0535 0.087 Uiso 1 1 calc R U . . .
H27C H 0.2673 0.2333 0.1093 0.087 Uiso 1 1 calc R U . . .
C17 C 0.2998(4) 0.3716(2) 0.4694(3) 0.0348(11) Uani 1 1 d . . . . .
H17 H 0.2420 0.3371 0.4626 0.042 Uiso 1 1 calc R U . . .
C28 C 0.3867(5) 0.2659(2) -0.0157(3) 0.0462(13) Uani 1 1 d . . . . .
H28A H 0.4553 0.2803 -0.0408 0.069 Uiso 1 1 calc R U . . .
H28B H 0.3354 0.3003 -0.0061 0.069 Uiso 1 1 calc R U . . .
H28C H 0.3415 0.2366 -0.0499 0.069 Uiso 1 1 calc R U . . .
C18 C 0.4194(5) 0.3488(2) 0.4432(3) 0.0474(13) Uani 1 1 d . . . . .
H18A H 0.4066 0.3354 0.3887 0.071 Uiso 1 1 calc R U . . .
H18B H 0.4492 0.3147 0.4762 0.071 Uiso 1 1 calc R U . . .
H18C H 0.4779 0.3818 0.4481 0.071 Uiso 1 1 calc R U . . .
C29 C 0.4729(4) 0.53368(19) 0.1786(3) 0.0291(10) Uani 1 1 d . . . . .
H29A H 0.4073 0.5629 0.1829 0.035 Uiso 1 1 calc R U . . .
H29B H 0.4840 0.5285 0.1229 0.035 Uiso 1 1 calc R U . . .
C19 C 0.3193(5) 0.3865(2) 0.5576(3) 0.0481(14) Uani 1 1 d . . . . .
H19A H 0.2437 0.3992 0.5754 0.072 Uiso 1 1 calc R U . . .
H19B H 0.3777 0.4194 0.5666 0.072 Uiso 1 1 calc R U . . .
H19C H 0.3490 0.3503 0.5866 0.072 Uiso 1 1 calc R U . . .
C32 C 0.5887(4) 0.5561(2) 0.2250(3) 0.0345(11) Uani 1 1 d . . . . .
H32A H 0.6369 0.5805 0.1918 0.041 Uiso 1 1 calc R U . . .
H32B H 0.5718 0.5807 0.2706 0.041 Uiso 1 1 calc R U . . .
C20 C 0.5684(4) 0.2404(2) 0.2289(3) 0.0346(11) Uani 1 1 d . . . . .
H20 H 0.4978 0.2282 0.2556 0.042 Uiso 1 1 calc R U . . .
C31 C 0.6514(4) 0.4965(2) 0.2505(3) 0.0377(11) Uani 1 1 d . . . . .
H31A H 0.6922 0.4787 0.2079 0.045 Uiso 1 1 calc R U . . .
H31B H 0.7099 0.5025 0.2969 0.045 Uiso 1 1 calc R U . . .
C21 C 0.6498(5) 0.2774(2) 0.2899(3) 0.0508(14) Uani 1 1 d . . . . .
H21A H 0.6069 0.3134 0.3051 0.076 Uiso 1 1 calc R U . . .
H21B H 0.7218 0.2899 0.2672 0.076 Uiso 1 1 calc R U . . .
H21C H 0.6720 0.2521 0.3360 0.076 Uiso 1 1 calc R U . . .
C30 C 0.5480(4) 0.4572(2) 0.2693(3) 0.0328(11) Uani 1 1 d . . . . .
H30A H 0.5666 0.4136 0.2631 0.039 Uiso 1 1 calc R U . . .
H30B H 0.5304 0.4642 0.3236 0.039 Uiso 1 1 calc R U . . .
C22 C 0.6314(5) 0.1803(2) 0.2098(3) 0.0486(14) Uani 1 1 d . . . . .
H22A H 0.5770 0.1556 0.1745 0.073 Uiso 1 1 calc R U . . .
H22B H 0.6538 0.1577 0.2581 0.073 Uiso 1 1 calc R U . . .
H22C H 0.7030 0.1896 0.1847 0.073 Uiso 1 1 calc R U . . .
C33 C 0.1984(4) 0.2621(2) 0.2858(3) 0.0342(11) Uani 1 1 d . . . . .
H33A H 0.2033 0.2834 0.3367 0.041 Uiso 1 1 calc R U . . .
H33B H 0.2794 0.2493 0.2760 0.041 Uiso 1 1 calc R U . . .
C23 C 0.6319(4) 0.33395(19) 0.1009(3) 0.0314(10) Uani 1 1 d . . . . .
H23 H 0.6810 0.3511 0.1476 0.038 Uiso 1 1 calc R U . . .
C34 C 0.1141(5) 0.2071(2) 0.2850(4) 0.0557(16) Uani 1 1 d . . . . .
H34A H 0.1402 0.1744 0.2514 0.067 Uiso 1 1 calc R U . . .
H34B H 0.1114 0.1909 0.3383 0.067 Uiso 1 1 calc R U . . .
C24 C 0.5854(4) 0.3890(2) 0.0507(3) 0.0410(12) Uani 1 1 d . . . . .
H24A H 0.5346 0.4141 0.0803 0.061 Uiso 1 1 calc R U . . .
H24B H 0.5391 0.3745 0.0029 0.061 Uiso 1 1 calc R U . . .
H24C H 0.6531 0.4131 0.0371 0.061 Uiso 1 1 calc R U . . .
C35 C -0.0042(5) 0.2310(2) 0.2531(4) 0.0544(15) Uani 1 1 d . . . . .
H35A H -0.0462 0.2494 0.2948 0.065 Uiso 1 1 calc R U . . .
H35B H -0.0545 0.1985 0.2272 0.065 Uiso 1 1 calc R U . . .
C25 C 0.7174(4) 0.2947(2) 0.0577(3) 0.0446(13) Uani 1 1 d . . . . .
H25A H 0.7490 0.2615 0.0918 0.067 Uiso 1 1 calc R U . . .
H25B H 0.7834 0.3199 0.0436 0.067 Uiso 1 1 calc R U . . .
H25C H 0.6740 0.2777 0.0103 0.067 Uiso 1 1 calc R U . . .
C36 C 0.0258(4) 0.2791(2) 0.1940(3) 0.0362(11) Uani 1 1 d . . . . .
H36A H 0.0260 0.2610 0.1415 0.043 Uiso 1 1 calc R U . . .
H36B H -0.0332 0.3125 0.1911 0.043 Uiso 1 1 calc R U . . .
C26 C 0.4309(4) 0.2351(2) 0.0625(3) 0.0347(11) Uani 1 1 d . . . . .
H26 H 0.4903 0.2033 0.0519 0.042 Uiso 1 1 calc R U . . .
Ce01 Ce 0.26173(2) 0.40070(2) 0.19003(2) 0.01831(7) Uani 1 1 d . . . . .
C6 C -0.0208(3) 0.39089(17) -0.0307(2) 0.0220(9) Uani 1 1 d . . . . .
O6 O 0.1450(2) 0.30158(13) 0.22292(17) 0.0283(7) Uani 1 1 d . . . . .
Si1 Si 0.23355(11) 0.43748(5) 0.40501(7) 0.0256(3) Uani 1 1 d . . . . .
Si2 Si 0.50591(10) 0.28885(5) 0.14002(7) 0.0260(3) Uani 1 1 d . . . . .

loop_
_atom_site_aniso_label
_atom_site_aniso_U_11
_atom_site_aniso_U_22
_atom_site_aniso_U_33
_atom_site_aniso_U_23
_atom_site_aniso_U_13
_atom_site_aniso_U_12
C1 0.0161(19) 0.0203(19) 0.026(2) 0.0067(15) 0.0029(16) -0.0043(14)
O1 0.0192(14) 0.0249(15) 0.0267(16) 0.0081(12) -0.0017(12) -0.0032(11)
C2 0.018(2) 0.025(2) 0.021(2) 0.0044(16) 0.0018(16) -0.0068(16)
O2 0.0222(15) 0.0246(14) 0.0270(17) 0.0078(12) -0.0073(12) -0.0041(11)
C3 0.0169(19) 0.0204(19) 0.028(2) 0.0032(16) 0.0034(17) -0.0040(15)
O3 0.0327(16) 0.0344(15) 0.0220(16) -0.0001(13) 0.0066(13) -0.0015(13)
C4 0.0160(19) 0.0215(19) 0.024(2) 0.0048(16) -0.0013(16) -0.0077(15)
O4 0.0253(16) 0.0276(15) 0.0343(18) 0.0002(13) 0.0050(13) 0.0021(12)
C5 0.021(2) 0.0208(18) 0.025(2) 0.0001(16) -0.0014(17) -0.0060(15)
O5 0.0201(14) 0.0259(15) 0.0297(17) 0.0064(12) -0.0005(13) -0.0034(11)
C9 0.035(2) 0.031(2) 0.030(2) -0.004(2) -0.0062(19) -0.001(2)
C8 0.032(2) 0.024(2) 0.040(3) -0.0024(19) -0.004(2) 0.0038(18)
C7 0.027(2) 0.035(2) 0.027(3) 0.0043(19) 0.0063(19) 0.0019(19)
C11 0.029(2) 0.044(3) 0.024(3) -0.005(2) 0.0062(19) -0.003(2)
C10 0.026(2) 0.029(2) 0.032(3) 0.0040(19) 0.0059(19) -0.0023(18)
C12 0.031(3) 0.048(3) 0.045(3) -0.009(2) 0.012(2) -0.012(2)
C13 0.032(3) 0.055(3) 0.026(3) -0.004(2) 0.002(2) 0.004(2)
C14 0.027(2) 0.031(2) 0.024(2) 0.0009(18) 0.0011(19) -0.0038(18)
C15 0.033(2) 0.029(2) 0.032(3) -0.0019(19) 0.011(2) 0.0010(19)
C16 0.041(3) 0.039(3) 0.027(3) -0.004(2) 0.002(2) -0.007(2)
C27 0.060(4) 0.049(3) 0.066(4) -0.011(3) 0.013(3) -0.029(3)
C17 0.041(3) 0.032(2) 0.030(3) 0.000(2) 0.000(2) -0.007(2)
C28 0.043(3) 0.047(3) 0.047(3) -0.011(2) -0.002(3) 0.000(2)
C18 0.045(3) 0.041(3) 0.054(4) 0.006(2) -0.002(3) 0.003(2)
C29 0.030(2) 0.027(2) 0.031(3) 0.0035(18) 0.005(2) -0.0024(18)
C19 0.066(4) 0.045(3) 0.031(3) 0.008(2) -0.001(3) -0.002(3)
C32 0.031(2) 0.040(3) 0.034(3) -0.004(2) 0.009(2) -0.015(2)
C20 0.029(2) 0.033(2) 0.044(3) 0.008(2) 0.010(2) 0.0055(19)
C31 0.022(2) 0.054(3) 0.037(3) -0.001(2) -0.001(2) -0.005(2)
C21 0.058(4) 0.050(3) 0.042(3) 0.013(3) -0.007(3) 0.008(3)
C30 0.028(2) 0.036(2) 0.032(3) 0.001(2) -0.006(2) 0.0006(19)
C22 0.049(3) 0.041(3) 0.058(4) 0.012(3) 0.017(3) 0.014(2)
C33 0.034(3) 0.035(2) 0.034(3) 0.016(2) -0.001(2) 0.004(2)
C23 0.026(2) 0.030(2) 0.039(3) -0.003(2) 0.008(2) -0.0014(18)
C34 0.044(3) 0.048(3) 0.073(4) 0.033(3) -0.004(3) -0.011(3)
C24 0.040(3) 0.030(3) 0.056(3) 0.007(2) 0.020(2) -0.004(2)
C35 0.047(3) 0.049(3) 0.065(4) 0.021(3) -0.002(3) -0.021(3)
C25 0.033(3) 0.045(3) 0.060(4) 0.007(3) 0.021(3) 0.002(2)
C36 0.026(2) 0.037(2) 0.043(3) 0.010(2) -0.005(2) -0.0075(19)
C26 0.035(3) 0.032(2) 0.039(3) -0.005(2) 0.009(2) -0.001(2)
Ce01 0.01756(11) 0.01943(10) 0.01780(12) 0.00196(10) 0.00132(8) 0.00109(10)
C6 0.0204(19) 0.020(2) 0.025(2) 0.0034(16) 0.0020(17) -0.0030(15)
O6 0.0245(15) 0.0278(15) 0.0313(17) 0.0112(13) -0.0031(13) -0.0082(12)
Si1 0.0262(6) 0.0314(6) 0.0193(6) -0.0002(5) 0.0032(5) -0.0021(5)
Si2 0.0228(6) 0.0224(6) 0.0338(7) 0.0000(5) 0.0075(5) 0.0013(5)

loop_
_atom_type_symbol
_atom_type_description
_atom_type_scat_dispersion_real
_atom_type_scat_dispersion_imag
_atom_type_scat_source
C C 0.0033 0.0016 'International Tables Vol C Tables 4.2.6.8 and 6.1.1.4'
H H 0.0000 0.0000 'International Tables Vol C Tables 4.2.6.8 and 6.1.1.4'
Ce Ce -0.2486 2.6331 'International Tables Vol C Tables 4.2.6.8 and 6.1.1.4'
O O 0.0106 0.0060 'International Tables Vol C Tables 4.2.6.8 and 6.1.1.4'
Si Si 0.0817 0.0704 'International Tables Vol C Tables 4.2.6.8 and 6.1.1.4'

loop_
_geom_angle_atom_site_label_1
_geom_angle_atom_site_label_2
_geom_angle_atom_site_label_3
_geom_angle
_geom_angle_site_symmetry_1
_geom_angle_site_symmetry_3
_geom_angle_publ_flag
O1 C1 C2 120.4(4) . . ?
O1 C1 C6 120.4(4) . . ?
C2 C1 C6 119.0(4) . . ?
C1 O1 Ce01 148.1(3) . . ?
C3 C2 C1 120.2(4) . . ?
C3 C2 C7 124.8(4) . . ?
C1 C2 C7 115.0(3) . . ?
C4 O2 Ce01 149.0(2) . 3_565 ?
C2 C3 C4 119.6(4) . . ?
C2 C3 C10 124.7(4) . . ?
C4 C3 C10 115.7(3) . . ?
Si1 O3 Ce01 179.24(18) . . ?
O2 C4 C3 120.0(4) . . ?
O2 C4 C5 120.0(4) . . ?
C3 C4 C5 119.8(3) . . ?
Si2 O4 Ce01 173.40(19) . . ?
C6 C5 C4 119.9(4) . . ?
C6 C5 C9 121.5(4) . . ?
C4 C5 C9 118.6(4) . . ?
C29 O5 C30 109.0(3) . . ?
C29 O5 Ce01 132.4(3) . . ?
C30 O5 Ce01 118.6(3) . . ?
C5 C9 H9A 109.5 . . ?
C5 C9 H9B 109.5 . . ?
H9A C9 H9B 109.5 . . ?
C5 C9 H9C 109.5 . . ?
H9A C9 H9C 109.5 . . ?
H9B C9 H9C 109.5 . . ?
C6 C8 H8A 109.5 . . ?
C6 C8 H8B 109.5 . . ?
H8A C8 H8B 109.5 . . ?
C6 C8 H8C 109.5 . . ?
H8A C8 H8C 109.5 . . ?
H8B C8 H8C 109.5 . . ?
C2 C7 H7A 109.5 . . ?
C2 C7 H7B 109.5 . . ?
H7A C7 H7B 109.5 . . ?
C2 C7 H7C 109.5 . . ?
H7A C7 H7C 109.5 . . ?
H7B C7 H7C 109.5 . . ?
C13 C11 C12 109.8(4) . . ?
C13 C11 Si1 112.1(3) . . ?
C12 C11 Si1 109.8(3) . . ?
C13 C11 H11 108.4 . . ?
C12 C11 H11 108.4 . . ?
Si1 C11 H11 108.4 . . ?
C3 C10 H10A 109.5 . . ?
C3 C10 H10B 109.5 . . ?
H10A C10 H10B 109.5 . . ?
C3 C10 H10C 109.5 . . ?
H10A C10 H10C 109.5 . . ?
H10B C10 H10C 109.5 . . ?
C11 C12 H12A 109.5 . . ?
C11 C12 H12B 109.5 . . ?
H12A C12 H12B 109.5 . . ?
C11 C12 H12C 109.5 . . ?
H12A C12 H12C 109.5 . . ?
H12B C12 H12C 109.5 . . ?
C11 C13 H13A 109.5 . . ?
C11 C13 H13B 109.5 . . ?
H13A C13 H13B 109.5 . . ?
C11 C13 H13C 109.5 . . ?
H13A C13 H13C 109.5 . . ?
H13B C13 H13C 109.5 . . ?
C15 C14 C16 110.1(4) . . ?
C15 C14 Si1 112.3(4) . . ?
C16 C14 Si1 114.0(3) . . ?
C15 C14 H14 106.6 . . ?
C16 C14 H14 106.6 . . ?
Si1 C14 H14 106.6 . . ?
C14 C15 H15A 109.5 . . ?
C14 C15 H15B 109.5 . . ?
H15A C15 H15B 109.5 . . ?
C14 C15 H15C 109.5 . . ?
H15A C15 H15C 109.5 . . ?
H15B C15 H15C 109.5 . . ?
C14 C16 H16A 109.5 . . ?
C14 C16 H16B 109.5 . . ?
H16A C16 H16B 109.5 . . ?
C14 C16 H16C 109.5 . . ?
H16A C16 H16C 109.5 . . ?
H16B C16 H16C 109.5 . . ?
C26 C27 H27A 109.5 . . ?
C26 C27 H27B 109.5 . . ?
H27A C27 H27B 109.5 . . ?
C26 C27 H27C 109.5 . . ?
H27A C27 H27C 109.5 . . ?
H27B C27 H27C 109.5 . . ?
C19 C17 C18 108.6(4) . . ?
C19 C17 Si1 114.3(4) . . ?
C18 C17 Si1 111.8(4) . . ?
C19 C17 H17 107.3 . . ?
C18 C17 H17 107.3 . . ?
Si1 C17 H17 107.3 . . ?
C26 C28 H28A 109.5 . . ?
C26 C28 H28B 109.5 . . ?
H28A C28 H28B 109.5 . . ?
C26 C28 H28C 109.5 . . ?
H28A C28 H28C 109.5 . . ?
H28B C28 H28C 109.5 . . ?
C17 C18 H18A 109.5 . . ?
C17 C18 H18B 109.5 . . ?
H18A C18 H18B 109.5 . . ?
C17 C18 H18C 109.5 . . ?
H18A C18 H18C 109.5 . . ?
H18B C18 H18C 109.5 . . ?
O5 C29 C32 105.6(4) . . ?
O5 C29 H29A 110.6 . . ?
C32 C29 H29A 110.6 . . ?
O5 C29 H29B 110.6 . . ?
C32 C29 H29B 110.6 . . ?
H29A C29 H29B 108.8 . . ?
C17 C19 H19A 109.5 . . ?
C17 C19 H19B 109.5 . . ?
H19A C19 H19B 109.5 . . ?
C17 C19 H19C 109.5 . . ?
H19A C19 H19C 109.5 . . ?
H19B C19 H19C 109.5 . . ?
C31 C32 C29 102.3(4) . . ?
C31 C32 H32A 111.3 . . ?
C29 C32 H32A 111.3 . . ?
C31 C32 H32B 111.3 . . ?
C29 C32 H32B 111.3 . . ?
H32A C32 H32B 109.2 . . ?
C21 C20 C22 109.9(4) . . ?
C21 C20 Si2 112.7(4) . . ?
C22 C20 Si2 115.9(4) . . ?
C21 C20 H20 105.8 . . ?
C22 C20 H20 105.8 . . ?
Si2 C20 H20 105.8 . . ?
C30 C31 C32 102.0(4) . . ?
C30 C31 H31A 111.4 . . ?
C32 C31 H31A 111.4 . . ?
C30 C31 H31B 111.4 . . ?
C32 C31 H31B 111.4 . . ?
H31A C31 H31B 109.2 . . ?
C20 C21 H21A 109.5 . . ?
C20 C21 H21B 109.5 . . ?
H21A C21 H21B 109.5 . . ?
C20 C21 H21C 109.5 . . ?
H21A C21 H21C 109.5 . . ?
H21B C21 H21C 109.5 . . ?
O5 C30 C31 105.7(4) . . ?
O5 C30 H30A 110.6 . . ?
C31 C30 H30A 110.6 . . ?
O5 C30 H30B 110.6 . . ?
C31 C30 H30B 110.6 . . ?
H30A C30 H30B 108.7 . . ?
C20 C22 H22A 109.5 . . ?
C20 C22 H22B 109.5 . . ?
H22A C22 H22B 109.5 . . ?
C20 C22 H22C 109.5 . . ?
H22A C22 H22C 109.5 . . ?
H22B C22 H22C 109.5 . . ?
O6 C33 C34 104.8(4) . . ?
O6 C33 H33A 110.8 . . ?
C34 C33 H33A 110.8 . . ?
O6 C33 H33B 110.8 . . ?
C34 C33 H33B 110.8 . . ?
H33A C33 H33B 108.9 . . ?
C25 C23 C24 111.1(5) . . ?
C25 C23 Si2 113.9(4) . . ?
C24 C23 Si2 112.5(4) . . ?
C25 C23 H23 106.2 . . ?
C24 C23 H23 106.2 . . ?
Si2 C23 H23 106.2 . . ?
C35 C34 C33 104.7(5) . . ?
C35 C34 H34A 110.8 . . ?
C33 C34 H34A 110.8 . . ?
C35 C34 H34B 110.8 . . ?
C33 C34 H34B 110.8 . . ?
H34A C34 H34B 108.9 . . ?
C23 C24 H24A 109.5 . . ?
C23 C24 H24B 109.5 . . ?
H24A C24 H24B 109.5 . . ?
C23 C24 H24C 109.5 . . ?
H24A C24 H24C 109.5 . . ?
H24B C24 H24C 109.5 . . ?
C34 C35 C36 103.7(4) . . ?
C34 C35 H35A 111.0 . . ?
C36 C35 H35A 111.0 . . ?
C34 C35 H35B 111.0 . . ?
C36 C35 H35B 111.0 . . ?
H35A C35 H35B 109.0 . . ?
C23 C25 H25A 109.5 . . ?
C23 C25 H25B 109.5 . . ?
H25A C25 H25B 109.5 . . ?
C23 C25 H25C 109.5 . . ?
H25A C25 H25C 109.5 . . ?
H25B C25 H25C 109.5 . . ?
O6 C36 C35 105.5(4) . . ?
O6 C36 H36A 110.6 . . ?
C35 C36 H36A 110.6 . . ?
O6 C36 H36B 110.6 . . ?
C35 C36 H36B 110.6 . . ?
H36A C36 H36B 108.8 . . ?
C28 C26 C27 108.5(5) . . ?
C28 C26 Si2 114.5(4) . . ?
C27 C26 Si2 109.9(4) . . ?
C28 C26 H26 107.9 . . ?
C27 C26 H26 107.9 . . ?
Si2 C26 H26 107.9 . . ?
O3 Ce01 O4 116.59(11) . . ?
O3 Ce01 O2 108.1(2) . 3_565 ?
O4 Ce01 O2 121.16(18) . 3_565 ?
O3 Ce01 O1 119.4(2) . . ?
O4 Ce01 O1 113.1(2) . . ?
O2 Ce01 O1 70.95(16) 3_565 . ?
O3 Ce01 O6 82.86(15) . . ?
O4 Ce01 O6 84.5(3) . . ?
O2 Ce01 O6 138.90(17) 3_565 . ?
O1 Ce01 O6 69.36(17) . . ?
O3 Ce01 O5 82.22(12) . . ?
O4 Ce01 O5 80.9(3) . . ?
O2 Ce01 O5 68.92(19) 3_565 . ?
O1 Ce01 O5 138.81(14) . . ?
O6 Ce01 O5 151.75(11) . . ?
C5 C6 C1 120.0(4) . . ?
C5 C6 C8 121.9(4) . . ?
C1 C6 C8 118.0(3) . . ?
C33 O6 C36 109.8(3) . . ?
C33 O6 Ce01 118.3(3) . . ?
C36 O6 Ce01 131.7(2) . . ?
O3 Si1 C11 108.38(18) . . ?
O3 Si1 C17 109.7(3) . . ?
C11 Si1 C17 109.4(2) . . ?
O3 Si1 C14 110.77(19) . . ?
C11 Si1 C14 110.6(2) . . ?
C17 Si1 C14 107.9(3) . . ?
O4 Si2 C26 109.3(3) . . ?
O4 Si2 C23 109.1(3) . . ?
C26 Si2 C23 111.3(3) . . ?
O4 Si2 C20 109.0(3) . . ?
C26 Si2 C20 107.9(3) . . ?
C23 Si2 C20 110.1(3) . . ?

loop_
_geom_bond_atom_site_label_1
_geom_bond_atom_site_label_2
_geom_bond_distance
_geom_bond_site_symmetry_2
_geom_bond_publ_flag
C1 O1 1.306(5) . ?
C1 C2 1.458(6) . ?
C1 C6 1.463(8) . ?
O1 Ce01 2.446(7) . ?
C2 C3 1.401(6) . ?
C2 C7 1.519(8) . ?
O2 C4 1.307(5) . ?
O2 Ce01 2.422(7) 3_565 ?
C3 C4 1.449(8) . ?
C3 C10 1.529(7) . ?
O3 Si1 1.624(7) . ?
O3 Ce01 2.219(9) . ?
C4 C5 1.463(6) . ?
O4 Si2 1.633(5) . ?
O4 Ce01 2.237(6) . ?
C5 C6 1.388(6) . ?
C5 C9 1.519(8) . ?
O5 C29 1.468(6) . ?
O5 C30 1.470(6) . ?
O5 Ce01 2.648(7) . ?
C9 H9A 0.9800 . ?
C9 H9B 0.9800 . ?
C9 H9C 0.9800 . ?
C8 C6 1.528(7) . ?
C8 H8A 0.9800 . ?
C8 H8B 0.9800 . ?
C8 H8C 0.9800 . ?
C7 H7A 0.9800 . ?
C7 H7B 0.9800 . ?
C7 H7C 0.9800 . ?
C11 C13 1.554(7) . ?
C11 C12 1.560(7) . ?
C11 Si1 1.925(8) . ?
C11 H11 1.0000 . ?
C10 H10A 0.9800 . ?
C10 H10B 0.9800 . ?
C10 H10C 0.9800 . ?
C12 H12A 0.9800 . ?
C12 H12B 0.9800 . ?
C12 H12C 0.9800 . ?
C13 H13A 0.9800 . ?
C13 H13B 0.9800 . ?
C13 H13C 0.9800 . ?
C14 C15 1.544(7) . ?
C14 C16 1.549(8) . ?
C14 Si1 1.939(6) . ?
C14 H14 1.0000 . ?
C15 H15A 0.9800 . ?
C15 H15B 0.9800 . ?
C15 H15C 0.9800 . ?
C16 H16A 0.9800 . ?
C16 H16B 0.9800 . ?
C16 H16C 0.9800 . ?
C27 C26 1.554(8) . ?
C27 H27A 0.9800 . ?
C27 H27B 0.9800 . ?
C27 H27C 0.9800 . ?
C17 C19 1.548(9) . ?
C17 C18 1.554(8) . ?
C17 Si1 1.929(6) . ?
C17 H17 1.0000 . ?
C28 C26 1.545(8) . ?
C28 H28A 0.9800 . ?
C28 H28B 0.9800 . ?
C28 H28C 0.9800 . ?
C18 H18A 0.9800 . ?
C18 H18B 0.9800 . ?
C18 H18C 0.9800 . ?
C29 C32 1.538(7) . ?
C29 H29A 0.9900 . ?
C29 H29B 0.9900 . ?
C19 H19A 0.9800 . ?
C19 H19B 0.9800 . ?
C19 H19C 0.9800 . ?
C32 C31 1.534(8) . ?
C32 H32A 0.9900 . ?
C32 H32B 0.9900 . ?
C20 C21 1.550(8) . ?
C20 C22 1.556(7) . ?
C20 Si2 1.937(7) . ?
C20 H20 1.0000 . ?
C31 C30 1.517(7) . ?
C31 H31A 0.9900 . ?
C31 H31B 0.9900 . ?
C21 H21A 0.9800 . ?
C21 H21B 0.9800 . ?
C21 H21C 0.9800 . ?
C30 H30A 0.9900 . ?
C30 H30B 0.9900 . ?
C22 H22A 0.9800 . ?
C22 H22B 0.9800 . ?
C22 H22C 0.9800 . ?
C33 O6 1.467(6) . ?
C33 C34 1.541(7) . ?
C33 H33A 0.9900 . ?
C33 H33B 0.9900 . ?
C23 C25 1.546(7) . ?
C23 C24 1.549(7) . ?
C23 Si2 1.917(6) . ?
C23 H23 1.0000 . ?
C34 C35 1.484(8) . ?
C34 H34A 0.9900 . ?
C34 H34B 0.9900 . ?
C24 H24A 0.9800 . ?
C24 H24B 0.9800 . ?
C24 H24C 0.9800 . ?
C35 C36 1.533(7) . ?
C35 H35A 0.9900 . ?
C35 H35B 0.9900 . ?
C25 H25A 0.9800 . ?
C25 H25B 0.9800 . ?
C25 H25C 0.9800 . ?
C36 O6 1.470(6) . ?
C36 H36A 0.9900 . ?
C36 H36B 0.9900 . ?
C26 Si2 1.913(6) . ?
C26 H26 1.0000 . ?
Ce01 O2 2.422(7) 3_565 ?
Ce01 O6 2.644(7) . ?
